data_2203303
loop_
_publ_author_name
'Fallon, Gary D.'
'Martin, Lisandra L.'
'Wu, Bei'

_publ_section_title
;
 Ammonium heptanitrosyltrithiotetraferrate monohydrate
;
_journal_issue 3
_journal_name_full 'Acta Crystallographica Section E'
_journal_page_first i37
_journal_page_last i39
_journal_paper_doi 10.1107/S1600536804002338
_journal_volume 60
_journal_year 2004
_chemical_formula_iupac '(N H4) [Fe4 S3 (N O)7], H2 O'
_chemical_formula_moiety 'Fe4 N7 O7 S3, H4 N1, H2 O1'
_chemical_formula_sum 'Fe4 H6 N8 O8 S3'
_chemical_formula_weight 565.71
_space_group_IT_number 2
_symmetry_cell_setting triclinic
_symmetry_space_group_name_Hall '-P 1'
_symmetry_space_group_name_H-M 'P -1'
_cell_angle_alpha 117.1273(6)
_cell_angle_beta 101.3320(7)
_cell_angle_gamma 101.0689(10)
_cell_formula_units_Z 2
_cell_length_a 9.43730(10)
_cell_length_b 9.93880(10)
_cell_length_c 10.1736(2)
_cell_measurement_reflns_used 11004
_cell_measurement_temperature 123(2)
_cell_measurement_theta_max 25
_cell_measurement_theta_min 3.8
_cell_volume 788.17(2)
_computing_cell_refinement 'HKL SCALEPACK (Otwinowski & Minor, 1997)'
_computing_data_collection 'COLLECT (Nonius, 1997-2000)'
_computing_data_reduction 'HKL DENZO (Otwinowski & Minor, 1997) and SCALEPACK'
_computing_molecular_graphics 'ORTEP-3 for Windows (Farrugia, 1997)'
_computing_publication_material 'WinGX publication routines (Farrugia, 1999)'
_computing_structure_refinement 'SHELXL97 (Sheldrick, 1997)'
_computing_structure_solution 'SHELXS97 (Sheldrick, 1997)'
_diffrn_measured_fraction_theta_full 0.979
_diffrn_measured_fraction_theta_max 0.979
_diffrn_measurement_device_type 'Nonius KappaCCD'
_diffrn_measurement_method 'CCD rotation images in \f and \w, thick slices'
_diffrn_radiation_type MoK\a
_diffrn_radiation_wavelength 0.71073
_diffrn_reflns_av_R_equivalents 0.0337
_diffrn_reflns_limit_h_max 11
_diffrn_reflns_limit_h_min -11
_diffrn_reflns_limit_k_max 11
_diffrn_reflns_limit_k_min -11
_diffrn_reflns_limit_l_max 12
_diffrn_reflns_limit_l_min -12
_diffrn_reflns_number 11004
_diffrn_reflns_theta_full 25.05
_diffrn_reflns_theta_max 25.05
_diffrn_reflns_theta_min 3.83
_diffrn_standards_decay_% ' < 0.1 '
_diffrn_standards_number 0
_exptl_absorpt_coefficient_mu 4.054
_exptl_absorpt_correction_T_max 0.715
_exptl_absorpt_correction_T_min 0.638
_exptl_absorpt_correction_type multi-scan
_exptl_absorpt_process_details '(SORTAV; Blessing, 1997)'
_exptl_crystal_colour black
_exptl_crystal_density_diffrn 2.384
_exptl_crystal_density_method 'not measured'
_exptl_crystal_description prismatic
_exptl_crystal_F_000 556
_exptl_crystal_size_max 0.12
_exptl_crystal_size_mid 0.1
_exptl_crystal_size_min 0.08
_refine_diff_density_max 0.645
_refine_diff_density_min -1.117
_refine_ls_extinction_method none
_refine_ls_goodness_of_fit_ref 1.129
_refine_ls_hydrogen_treatment refall
_refine_ls_matrix_type full
_refine_ls_number_parameters 232
_refine_ls_number_reflns 2741
_refine_ls_number_restraints 0
_refine_ls_restrained_S_all 1.129
_refine_ls_R_factor_gt 0.033
_refine_ls_shift/su_max 0
_refine_ls_structure_factor_coef Fsqd
_refine_ls_weighting_details 'calc w = 1/[\s^2^(Fo^2^)+(0.0614P)^2^+0.3376P] where P = (Fo^2^+2Fc^2^)/3'
_refine_ls_weighting_scheme calc
_refine_ls_wR_factor_ref 0.0876
_reflns_number_gt 2682
_reflns_number_total 2741
_reflns_threshold_expression I>2\s(I)
_cod_data_source_file hg6018.cif
_cod_data_source_block I
_cod_original_cell_volume 788.169(19)
_cod_database_code 2203303
_cod_database_fobs_code 2203303

loop_
_symmetry_equiv_pos_as_xyz
'x, y, z'
'-x, -y, -z'

loop_
_atom_site_label
_atom_site_fract_x
_atom_site_fract_y
_atom_site_fract_z
_atom_site_U_iso_or_equiv
_atom_site_adp_type
_atom_site_calc_flag
_atom_site_occupancy
_atom_site_type_symbol
Fe1 0.50426(4) 0.74181(4) 0.44243(4) 0.01483(14) Uani d 1 Fe
Fe2 0.28128(4) 0.54882(4) 0.16372(4) 0.01298(13) Uani d 1 Fe
Fe3 0.12048(4) 0.72590(4) 0.31814(4) 0.01668(14) Uani d 1 Fe
Fe4 0.19493(4) 0.38020(4) 0.29761(4) 0.01602(14) Uani d 1 Fe
N1 0.4786(2) 0.8034(2) 0.6159(2) 0.0180(4) Uani d 1 N
N2 0.6845(2) 0.8060(3) 0.4482(2) 0.0213(5) Uani d 1 N
N3 0.0011(2) 0.7921(3) 0.2370(3) 0.0218(5) Uani d 1 N
N4 0.1364(3) 0.7785(3) 0.5033(3) 0.0211(5) Uani d 1 N
N5 0.1911(2) 0.4675(3) 0.4808(3) 0.0208(5) Uani d 1 N
N6 0.1539(3) 0.1815(3) 0.1957(3) 0.0232(5) Uani d 1 N
N7 0.3016(2) 0.4923(3) -0.0111(3) 0.0186(5) Uani d 1 N
N8 0.2969(4) 0.8292(4) 0.9476(4) 0.0365(6) Uani d 1 N
O1 0.4908(3) 0.8639(2) 0.7498(2) 0.0297(5) Uani d 1 O
O2 0.8163(2) 0.8602(3) 0.4823(3) 0.0356(5) Uani d 1 O
O3 -0.0875(2) 0.8521(2) 0.2100(3) 0.0350(5) Uani d 1 O
O4 0.1328(3) 0.8300(3) 0.6313(2) 0.0372(5) Uani d 1 O
O5 0.1844(3) 0.5094(3) 0.6063(2) 0.0347(5) Uani d 1 O
O6 0.1330(3) 0.0451(3) 0.1499(3) 0.0413(5) Uani d 1 O
O7 0.3221(3) 0.4620(3) -0.1295(3) 0.0422(6) Uani d 1 O
O8 0.6160(3) 0.8628(3) 1.0422(3) 0.0420(6) Uani d 1 O
S1 0.43038(7) 0.47319(7) 0.29439(7) 0.01546(16) Uani d 1 S
S2 0.35208(7) 0.81227(7) 0.30043(7) 0.01673(17) Uani d 1 S
S3 0.04681(7) 0.45692(7) 0.15951(7) 0.01643(17) Uani d 1 S
H1 0.630(7) 0.791(8) 0.980(8) 0.11(2) Uiso d 1 H
H2 0.669(7) 0.883(7) 1.129(8) 0.093(19) Uiso d 1 H
H3 0.391(5) 0.826(5) 0.976(5) 0.048(11) Uiso d 1 H
H4 0.233(8) 0.763(9) 0.857(9) 0.12(3) Uiso d 1 H
H5 0.291(5) 0.911(6) 0.933(5) 0.057(13) Uiso d 1 H
H6 0.269(8) 0.839(8) 1.014(8) 0.11(2) Uiso d 1 H

loop_
_atom_site_aniso_label
_atom_site_aniso_U_11
_atom_site_aniso_U_22
_atom_site_aniso_U_33
_atom_site_aniso_U_12
_atom_site_aniso_U_13
_atom_site_aniso_U_23
Fe1 0.0151(2) 0.0149(2) 0.0143(2) 0.00567(16) 0.00302(15) 0.00770(16)
Fe2 0.0149(2) 0.0140(2) 0.0129(2) 0.00611(15) 0.00429(15) 0.00866(16)
Fe3 0.0172(2) 0.0175(2) 0.0187(2) 0.00970(16) 0.00578(16) 0.01042(17)
Fe4 0.0175(2) 0.0172(2) 0.0194(2) 0.00722(16) 0.00655(16) 0.01327(17)
N1 0.0204(11) 0.0156(10) 0.0196(11) 0.0077(8) 0.0049(8) 0.0102(9)
N2 0.0221(12) 0.0172(10) 0.0226(11) 0.0073(9) 0.0065(9) 0.0086(9)
N3 0.0189(11) 0.0197(11) 0.0289(12) 0.0082(9) 0.0054(9) 0.0142(10)
N4 0.0213(11) 0.0208(11) 0.0233(12) 0.0112(9) 0.0074(9) 0.0112(9)
N5 0.0184(11) 0.0252(12) 0.0256(12) 0.0085(9) 0.0071(9) 0.0178(10)
N6 0.0217(12) 0.0203(12) 0.0299(12) 0.0044(9) 0.0076(9) 0.0161(10)
N7 0.0168(11) 0.0212(11) 0.0177(11) 0.0048(9) 0.0049(8) 0.0106(9)
N8 0.0343(17) 0.0350(16) 0.0316(15) 0.0031(13) 0.0104(13) 0.0136(13)
O1 0.0434(13) 0.0290(11) 0.0183(10) 0.0151(10) 0.0133(9) 0.0109(8)
O2 0.0186(11) 0.0346(12) 0.0431(12) 0.0042(9) 0.0102(9) 0.0135(10)
O3 0.0267(11) 0.0305(11) 0.0528(13) 0.0160(9) 0.0060(9) 0.0253(10)
O4 0.0482(14) 0.0452(13) 0.0232(11) 0.0251(11) 0.0160(9) 0.0159(10)
O5 0.0454(14) 0.0429(13) 0.0241(11) 0.0181(11) 0.0174(9) 0.0197(10)
O6 0.0504(14) 0.0195(11) 0.0558(14) 0.0113(10) 0.0189(11) 0.0199(10)
O7 0.0417(14) 0.0602(16) 0.0215(11) 0.0086(12) 0.0174(10) 0.0187(11)
O8 0.0574(16) 0.0440(14) 0.0293(12) 0.0363(13) 0.0101(11) 0.0163(11)
S1 0.0161(3) 0.0156(3) 0.0183(3) 0.0082(2) 0.0051(2) 0.0105(3)
S2 0.0190(3) 0.0144(3) 0.0196(3) 0.0061(3) 0.0048(2) 0.0111(3)
S3 0.0144(3) 0.0185(3) 0.0183(3) 0.0061(2) 0.0039(2) 0.0113(3)

loop_
_atom_type_symbol
_atom_type_description
_atom_type_scat_dispersion_real
_atom_type_scat_dispersion_imag
_atom_type_scat_source
H H 0 0 'International Tables Vol C Tables 4.2.6.8 and 6.1.1.4'
Fe Fe 0.3463 0.8444 'International Tables Vol C Tables 4.2.6.8 and 6.1.1.4'
N N 0.0061 0.0033 'International Tables Vol C Tables 4.2.6.8 and 6.1.1.4'
O O 0.0106 0.006 'International Tables Vol C Tables 4.2.6.8 and 6.1.1.4'
S S 0.1246 0.1234 'International Tables Vol C Tables 4.2.6.8 and 6.1.1.4'

loop_
_geom_angle_atom_site_label_1
_geom_angle_atom_site_label_2
_geom_angle_atom_site_label_3
_geom_angle
N1 Fe1 N2 115.48(10)
N1 Fe1 S1 112.26(7)
N2 Fe1 S1 105.31(7)
N1 Fe1 S2 110.15(7)
N2 Fe1 S2 108.93(8)
S1 Fe1 S2 103.99(2)
N1 Fe1 Fe2 124.91(8)
N2 Fe1 Fe2 119.60(7)
S1 Fe1 Fe2 52.084(17)
S2 Fe1 Fe2 51.920(18)
N7 Fe2 S2 108.69(8)
N7 Fe2 S3 115.11(8)
S2 Fe2 S3 107.40(3)
N7 Fe2 S1 110.97(8)
S2 Fe2 S1 107.38(2)
S3 Fe2 S1 106.98(2)
N7 Fe2 Fe1 126.06(7)
S2 Fe2 Fe1 53.846(18)
S3 Fe2 Fe1 118.82(2)
S1 Fe2 Fe1 53.547(18)
N7 Fe2 Fe3 132.79(7)
S2 Fe2 Fe3 53.724(19)
S3 Fe2 Fe3 53.860(19)
S1 Fe2 Fe3 116.09(2)
Fe1 Fe2 Fe3 81.880(14)
N7 Fe2 Fe4 131.85(8)
S2 Fe2 Fe4 119.39(2)
S3 Fe2 Fe4 53.692(19)
S1 Fe2 Fe4 53.298(19)
Fe1 Fe2 Fe4 83.901(14)
Fe3 Fe2 Fe4 82.308(14)
N3 Fe3 N4 115.66(11)
N3 Fe3 S2 107.65(8)
N4 Fe3 S2 110.12(8)
N3 Fe3 S3 107.26(8)
N4 Fe3 S3 111.78(8)
S2 Fe3 S3 103.60(2)
N3 Fe3 Fe2 122.60(8)
N4 Fe3 Fe2 121.74(7)
S2 Fe3 Fe2 51.891(18)
S3 Fe3 Fe2 51.881(18)
N5 Fe4 N6 119.04(11)
N5 Fe4 S1 110.07(8)
N6 Fe4 S1 103.53(8)
N5 Fe4 S3 109.44(7)
N6 Fe4 S3 109.68(8)
S1 Fe4 S3 103.92(2)
N5 Fe4 Fe2 122.55(8)
N6 Fe4 Fe2 118.31(8)
S1 Fe4 Fe2 52.043(18)
S3 Fe4 Fe2 51.881(18)
O1 N1 Fe1 166.7(2)
O2 N2 Fe1 167.0(2)
O3 N3 Fe3 165.9(2)
O4 N4 Fe3 169.0(2)
O5 N5 Fe4 171.5(2)
O6 N6 Fe4 168.1(2)
O7 N7 Fe2 175.8(2)
H3 N8 H4 122(5)
H3 N8 H5 115(4)
H4 N8 H5 91(5)
H3 N8 H6 105(6)
H4 N8 H6 116(7)
H5 N8 H6 108(5)
H1 O8 H2 107(6)
Fe2 S1 Fe4 74.66(2)
Fe2 S1 Fe1 74.37(2)
Fe4 S1 Fe1 106.68(3)
Fe2 S2 Fe3 74.38(2)
Fe2 S2 Fe1 74.23(2)
Fe3 S2 Fe1 102.87(3)
Fe2 S3 Fe4 74.43(2)
Fe2 S3 Fe3 74.26(2)
Fe4 S3 Fe3 103.53(3)

loop_
_geom_bond_atom_site_label_1
_geom_bond_atom_site_label_2
_geom_bond_distance
Fe1 N1 1.670(2)
Fe1 N2 1.677(2)
Fe1 S1 2.2556(7)
Fe1 S2 2.2657(6)
Fe1 Fe2 2.7005(5)
Fe2 N7 1.667(2)
Fe2 S2 2.2088(7)
Fe2 S3 2.2099(7)
Fe2 S1 2.2123(7)
Fe2 Fe3 2.7036(5)
Fe2 Fe4 2.7058(5)
Fe3 N3 1.673(2)
Fe3 N4 1.675(2)
Fe3 S2 2.2631(7)
Fe3 S3 2.2684(7)
Fe4 N5 1.671(2)
Fe4 N6 1.675(2)
Fe4 S1 2.2495(7)
Fe4 S3 2.2636(7)
N1 O1 1.180(3)
N2 O2 1.167(3)
N3 O3 1.175(3)
N4 O4 1.172(3)
N5 O5 1.168(3)
N6 O6 1.175(3)
N7 O7 1.168(3)
N8 H3 0.89(5)
N8 H4 0.85(8)
N8 H5 0.89(5)
N8 H6 0.74(7)
O8 H1 0.76(7)
O8 H2 0.83(6)

loop_
_geom_hbond_atom_site_label_D
_geom_hbond_atom_site_label_H
_geom_hbond_atom_site_label_A
_geom_hbond_site_symmetry_A
_geom_hbond_distance_DH
_geom_hbond_distance_HA
_geom_hbond_distance_DA
_geom_hbond_angle_DHA
N8 H3 O8 . 0.89(5) 2.00(5) 2.879(4) 168(4)
N8 H4 O5 . 0.85(8) 2.51(7) 3.237(4) 144(6)
N8 H4 O4 . 0.85(8) 2.72(7) 3.290(4) 126(6)
N8 H3 O1 . 0.89(5) 2.80(4) 3.059(4) 99(3)
N8 H4 S3 2_566 0.85(8) 3.01(7) 3.470(3) 116(6)
N8 H5 O8 2_677 0.89(5) 2.13(5) 2.961(4) 154(4)
O8 H2 O3 1_656 0.83(6) 2.41(6) 3.026(3) 131(5)
O8 H1 S1 2_666 0.76(7) 2.67(7) 3.390(3) 158(6)
N8 H6 O6 1_566 0.74(7) 2.62(7) 3.120(4) 126(6)
N8 H6 S2 1_556 0.74(7) 3.01(7) 3.610(3) 139(6)
